data_7133463
loop_
_publ_author_name
'Murmu, Ranjit'
'Kundu, Sourav'
'Majhi, Moumita'
'Pal, Souvik'
'Mondal, Abhishek'
'Bisai, Alakesh'

_publ_section_title
;
 Total synthesis of (+)-oridamycins A and B.
;
_journal_issue 72
_journal_name_full 'Chemical communications (Cambridge, England)'
_journal_page_first 9737
_journal_page_last 9740
_journal_paper_doi 10.1039/d4cc03070b
_journal_volume 60
_journal_year 2024
_chemical_absolute_configuration syn
_chemical_formula_moiety 'C24 H27 N O3'
_chemical_formula_sum 'C24 H27 N O3'
_chemical_formula_weight 377.46
_space_group_crystal_system monoclinic
_space_group_IT_number 4
_space_group_name_Hall 'P 2yb'
_space_group_name_H-M_alt 'P 1 21 1'
_atom_sites_solution_hydrogens geom
_audit_block_doi 10.5517/ccdc.csd.cc2jhg4n
_audit_creation_date 2024-03-07
_audit_creation_method
;
Olex2 1.5
(compiled 2023.08.24 svn.re1ec1418 for OlexSys, GUI svn.r6817)
;
_audit_update_record
;
2024-03-07 deposited with the CCDC.	2024-08-05 downloaded from the CCDC.
;
_cell_angle_alpha 90
_cell_angle_beta 97.5050(10)
_cell_angle_gamma 90
_cell_formula_units_Z 2
_cell_length_a 7.44500(10)
_cell_length_b 10.94740(10)
_cell_length_c 11.98780(10)
_cell_measurement_reflns_used 189
_cell_measurement_temperature 100.00(10)
_cell_measurement_theta_max 67.852
_cell_measurement_theta_min 3.706
_cell_volume 968.676(18)
_computing_cell_refinement 'CrysAlisPro 1.171.40.84a (Rigaku OD, 2020)'
_computing_data_collection 'CrysAlisPro 1.171.40.84a (Rigaku OD, 2020)'
_computing_data_reduction 'CrysAlisPro 1.171.40.84a (Rigaku OD, 2020)'
_computing_molecular_graphics 'Olex2 1.5 (Dolomanov et al., 2009)'
_computing_publication_material 'Olex2 1.5 (Dolomanov et al., 2009)'
_computing_structure_refinement 'SHELXL-2013 (Sheldrick, 2013)'
_computing_structure_solution 'SHELXT 2014/5 (Sheldrick, 2014)'
_diffrn_ambient_temperature 100(10)
_diffrn_measured_fraction_theta_full 0.999
_diffrn_measured_fraction_theta_max 0.998
_diffrn_measurement_device_type 'XtaLAB Synergy, Dualflex, HyPix3000'
_diffrn_measurement_method omega-scans
_diffrn_radiation_type CuK\a
_diffrn_radiation_wavelength 1.54184
_diffrn_reflns_av_R_equivalents 0.0557
_diffrn_reflns_av_unetI/netI 0.0356
_diffrn_reflns_Laue_measured_fraction_full 0.999
_diffrn_reflns_Laue_measured_fraction_max 0.998
_diffrn_reflns_limit_h_max 8
_diffrn_reflns_limit_h_min -8
_diffrn_reflns_limit_k_max 13
_diffrn_reflns_limit_k_min -13
_diffrn_reflns_limit_l_max 12
_diffrn_reflns_limit_l_min -14
_diffrn_reflns_number 12042
_diffrn_reflns_point_group_measured_fraction_full 0.952
_diffrn_reflns_point_group_measured_fraction_max 0.950
_diffrn_reflns_theta_full 67.684
_diffrn_reflns_theta_max 68.133
_diffrn_reflns_theta_min 3.719
_diffrn_source 'micro-focus sealed X-ray tube'
_exptl_absorpt_coefficient_mu 0.673
_exptl_absorpt_correction_T_max 1.000
_exptl_absorpt_correction_T_min 0.92107
_exptl_absorpt_correction_type multi-scan
_exptl_absorpt_process_details SADABS
_exptl_crystal_colour white
_exptl_crystal_colour_primary white
_exptl_crystal_density_diffrn 1.294
_exptl_crystal_description block
_exptl_crystal_F_000 404
_exptl_crystal_size_max 0.22
_exptl_crystal_size_mid 0.19
_exptl_crystal_size_min 0.14
_refine_diff_density_max 0.197
_refine_diff_density_min -0.140
_refine_diff_density_rms 0.035
_refine_ls_abs_structure_details
;
 Flack x determined using 1434 quotients [(I+)-(I-)]/[(I+)+(I-)]
 (Parsons and Flack (2004), Acta Cryst. A60, s61).
;
_refine_ls_abs_structure_Flack -0.11(11)
_refine_ls_extinction_coef 0.0067(7)
_refine_ls_extinction_expression Fc^*^=kFc[1+0.001xFc^2^\l^3^/sin(2\q)]^-1/4^
_refine_ls_extinction_method SHELXL
_refine_ls_goodness_of_fit_ref 1.048
_refine_ls_hydrogen_treatment constr
_refine_ls_matrix_type full
_refine_ls_number_parameters 258
_refine_ls_number_reflns 3340
_refine_ls_number_restraints 1
_refine_ls_restrained_S_all 1.048
_refine_ls_R_factor_all 0.0312
_refine_ls_R_factor_gt 0.0306
_refine_ls_shift/su_max 0.000
_refine_ls_shift/su_mean 0.000
_refine_ls_structure_factor_coef Fsqd
_refine_ls_weighting_details 'w=1/[\s^2^(Fo^2^)+(0.0436P)^2^+0.1215P] where P=(Fo^2^+2Fc^2^)/3'
_refine_ls_weighting_scheme calc
_refine_ls_wR_factor_gt 0.0793
_refine_ls_wR_factor_ref 0.0801
_reflns_Friedel_coverage 0.803
_reflns_Friedel_fraction_full 0.899
_reflns_Friedel_fraction_max 0.897
_reflns_number_gt 3264
_reflns_number_total 3340
_reflns_threshold_expression 'I > 2\s(I)'
_cod_data_source_file d4cc03070b3.cif
_cod_data_source_block shelx
_cod_depositor_comments 'Adding full bibliography for 7133463.cif.'
_cod_database_code 7133463
_shelxl_version_number 2013-4
_shelx_space_group_comment
;
The symmetry employed for this shelxl refinement is uniquely defined
by the following loop, which should always be used as a source of
symmetry information in preference to the above space-group names.
They are only intended as comments.
;
_shelx_estimated_absorpt_t_max 0.912
_shelx_estimated_absorpt_t_min 0.866
_olex2_refinement_description
;
1.a Ternary CH refined with riding coordinates:
 C11(H11), C9(H9)
1.b Secondary CH2 refined with riding coordinates:
 C13(H13A,H13B), C12(H12A,H12B), C7(H7A,H7B), C8(H8A,H8B)
1.c Aromatic/amide H refined with riding coordinates:
 N17(H17), C4(H4), C20(H20), C19(H19), C15(H15), C21(H21), C18(H18)
1.d Idealised Me refined as rotating group:
 C27(H27A,H27B,H27C), C24(H24A,H24B,H24C), C28(H28A,H28B,H28C)
1.e Idealised tetrahedral OH refined as rotating group:
 O26(H26)
;
_olex2_submission_special_instructions 'No special instructions were received'

loop_
_space_group_symop_operation_xyz
'x, y, z'
'-x, y+1/2, -z'

loop_
_atom_site_label
_atom_site_type_symbol
_atom_site_fract_x
_atom_site_fract_y
_atom_site_fract_z
_atom_site_U_iso_or_equiv
_atom_site_adp_type
_atom_site_occupancy
_atom_site_site_symmetry_order
_atom_site_calc_flag
_atom_site_refinement_flags_posn
_atom_site_refinement_flags_adp
_atom_site_refinement_flags_occupancy
_atom_site_disorder_assembly
_atom_site_disorder_group
O23 O 0.15003(19) 0.42751(14) 0.83821(12) 0.0245(3) Uani 1 1 d . . . . .
O26 O 0.5097(2) 0.62270(16) 1.07737(12) 0.0281(4) Uani 1 1 d . . . . .
H26 H 0.4632 0.5579 1.0925 0.042 Uiso 1 1 calc R U . . .
O25 O 0.3197(2) 0.42303(15) 1.00585(13) 0.0302(4) Uani 1 1 d . . . . .
N17 N 0.7451(2) 0.55364(18) 0.28988(15) 0.0261(4) Uani 1 1 d . . . . .
H17 H 0.6975 0.5893 0.2292 0.031 Uiso 1 1 calc R U . . .
C22 C 0.2779(3) 0.4726(2) 0.91556(18) 0.0224(5) Uani 1 1 d . . . . .
C3 C 0.7915(3) 0.48650(19) 0.47079(17) 0.0197(4) Uani 1 1 d . . . . .
C4 C 0.7499(3) 0.47634(19) 0.58046(17) 0.0190(4) Uani 1 1 d . . . . .
H4 H 0.8278 0.4337 0.6337 0.023 Uiso 1 1 calc R U . . .
C13 C 0.2988(3) 0.6465(2) 0.55711(18) 0.0228(5) Uani 1 1 d . . . . .
H13A H 0.2038 0.6331 0.4948 0.027 Uiso 1 1 calc R U . . .
H13B H 0.3154 0.7340 0.5661 0.027 Uiso 1 1 calc R U . . .
C12 C 0.2385(3) 0.5945(2) 0.66345(17) 0.0214(4) Uani 1 1 d . . . . .
H12A H 0.1998 0.5105 0.6511 0.026 Uiso 1 1 calc R U . . .
H12B H 0.1373 0.6414 0.6842 0.026 Uiso 1 1 calc R U . . .
C20 C 1.2098(3) 0.3466(2) 0.3687(2) 0.0266(5) Uani 1 1 d . . . . .
H20 H 1.3114 0.2982 0.3894 0.032 Uiso 1 1 calc R U . . .
C14 C 0.4729(3) 0.59042(19) 0.52872(17) 0.0200(4) Uani 1 1 d . . . . .
C5 C 0.5933(3) 0.52913(19) 0.61166(18) 0.0185(4) Uani 1 1 d . . . . .
C11 C 0.3990(3) 0.60076(19) 0.75817(17) 0.0187(4) Uani 1 1 d . . . . .
H11 H 0.4490 0.6828 0.7515 0.022 Uiso 1 1 calc R U . . .
C6 C 0.5541(3) 0.51357(18) 0.73367(17) 0.0179(4) Uani 1 1 d . . . . .
C27 C 0.5128(3) 0.37729(18) 0.74930(18) 0.0210(5) Uani 1 1 d . . . . .
H27A H 0.4046 0.3554 0.7008 0.032 Uiso 1 1 calc R U . . .
H27B H 0.4956 0.3625 0.8261 0.032 Uiso 1 1 calc R U . . .
H27C H 0.6123 0.3289 0.7307 0.032 Uiso 1 1 calc R U . . .
C9 C 0.5327(3) 0.6242(2) 0.96045(17) 0.0218(4) Uani 1 1 d . . . . .
H9 H 0.5651 0.7082 0.9431 0.026 Uiso 1 1 calc R U . . .
C16 C 0.6736(3) 0.5523(2) 0.39106(18) 0.0218(5) Uani 1 1 d . . . . .
C19 C 1.1779(3) 0.3951(2) 0.25936(19) 0.0275(5) Uani 1 1 d . . . . .
H19 H 1.2605 0.3797 0.2092 0.033 Uiso 1 1 calc R U . . .
C10 C 0.3547(3) 0.59449(19) 0.88199(17) 0.0206(4) Uani 1 1 d . . . . .
C7 C 0.7237(3) 0.55011(19) 0.81509(17) 0.0200(4) Uani 1 1 d . . . . .
H7A H 0.8227 0.4958 0.8038 0.024 Uiso 1 1 calc R U . . .
H7B H 0.7591 0.6325 0.7976 0.024 Uiso 1 1 calc R U . . .
C2 C 0.9389(3) 0.44291(19) 0.41356(16) 0.0210(4) Uani 1 1 d . . . . .
C8 C 0.6917(3) 0.5445(2) 0.93816(18) 0.0229(5) Uani 1 1 d . . . . .
H8A H 0.6682 0.4606 0.9579 0.027 Uiso 1 1 calc R U . . .
H8B H 0.8002 0.5714 0.9855 0.027 Uiso 1 1 calc R U . . .
C15 C 0.5137(3) 0.6018(2) 0.41937(17) 0.0227(5) Uani 1 1 d . . . . .
H15 H 0.4344 0.6423 0.3654 0.027 Uiso 1 1 calc R U . . .
C21 C 1.0913(3) 0.37027(19) 0.44571(18) 0.0239(5) Uani 1 1 d . . . . .
H21 H 1.1127 0.3382 0.5181 0.029 Uiso 1 1 calc R U . . .
C1 C 0.9060(3) 0.4880(2) 0.30242(18) 0.0241(5) Uani 1 1 d . . . . .
C24 C 0.0751(3) 0.3113(2) 0.8664(2) 0.0317(5) Uani 1 1 d . . . . .
H24A H -0.0099 0.2835 0.8044 0.047 Uiso 1 1 calc R U . . .
H24B H 0.0146 0.3206 0.9318 0.047 Uiso 1 1 calc R U . . .
H24C H 0.1710 0.2526 0.8815 0.047 Uiso 1 1 calc R U . . .
C18 C 1.0260(3) 0.4654(2) 0.22460(18) 0.0266(5) Uani 1 1 d . . . . .
H18 H 1.0048 0.4965 0.1519 0.032 Uiso 1 1 calc R U . . .
C28 C 0.2128(3) 0.6919(2) 0.90135(19) 0.0263(5) Uani 1 1 d . . . . .
H28A H 0.0979 0.6701 0.8603 0.039 Uiso 1 1 calc R U . . .
H28B H 0.2503 0.7698 0.8757 0.039 Uiso 1 1 calc R U . . .
H28C H 0.2019 0.6965 0.9801 0.039 Uiso 1 1 calc R U . . .

loop_
_atom_site_aniso_label
_atom_site_aniso_U_11
_atom_site_aniso_U_22
_atom_site_aniso_U_33
_atom_site_aniso_U_23
_atom_site_aniso_U_13
_atom_site_aniso_U_12
O23 0.0187(7) 0.0206(8) 0.0344(8) 0.0048(7) 0.0037(6) -0.0014(6)
O26 0.0310(8) 0.0316(9) 0.0220(8) -0.0043(7) 0.0048(6) 0.0021(7)
O25 0.0361(9) 0.0285(9) 0.0272(8) 0.0052(7) 0.0086(7) 0.0009(7)
N17 0.0255(9) 0.0311(11) 0.0218(9) 0.0082(8) 0.0041(7) 0.0019(8)
C22 0.0199(10) 0.0224(11) 0.0265(11) -0.0004(9) 0.0087(8) 0.0035(8)
C3 0.0191(9) 0.0174(9) 0.0223(10) -0.0001(8) 0.0019(8) -0.0029(8)
C4 0.0198(9) 0.0167(10) 0.0201(10) 0.0011(8) 0.0005(8) 0.0002(8)
C13 0.0178(10) 0.0217(11) 0.0282(11) 0.0039(9) -0.0003(8) 0.0019(8)
C12 0.0148(9) 0.0212(10) 0.0276(11) 0.0014(9) 0.0002(8) 0.0016(8)
C20 0.0243(11) 0.0234(11) 0.0330(12) -0.0032(9) 0.0073(9) 0.0009(9)
C14 0.0184(9) 0.0160(10) 0.0246(10) 0.0022(8) -0.0004(8) -0.0015(8)
C5 0.0169(9) 0.0158(9) 0.0224(10) 0.0007(8) 0.0009(7) -0.0022(8)
C11 0.0159(9) 0.0157(10) 0.0242(10) 0.0011(9) 0.0023(8) 0.0005(8)
C6 0.0154(9) 0.0162(10) 0.0220(10) 0.0005(8) 0.0019(8) 0.0016(7)
C27 0.0208(10) 0.0169(11) 0.0257(11) -0.0003(8) 0.0041(8) 0.0019(8)
C9 0.0238(10) 0.0211(11) 0.0206(10) -0.0022(9) 0.0038(8) 0.0004(9)
C16 0.0217(10) 0.0213(11) 0.0222(11) 0.0034(8) 0.0017(8) -0.0028(8)
C19 0.0298(11) 0.0257(11) 0.0290(11) -0.0039(10) 0.0111(9) -0.0042(9)
C10 0.0198(9) 0.0188(10) 0.0235(10) -0.0019(9) 0.0041(8) 0.0037(8)
C7 0.0156(9) 0.0216(11) 0.0225(11) -0.0005(9) 0.0014(8) 0.0013(8)
C2 0.0227(10) 0.0186(10) 0.0221(10) -0.0010(9) 0.0040(8) -0.0041(8)
C8 0.0185(9) 0.0266(11) 0.0229(11) -0.0019(9) 0.0004(8) 0.0026(8)
C15 0.0222(10) 0.0207(11) 0.0239(10) 0.0059(9) -0.0018(8) -0.0007(8)
C21 0.0270(11) 0.0216(11) 0.0234(11) -0.0019(9) 0.0047(9) -0.0003(9)
C1 0.0249(10) 0.0231(11) 0.0243(10) -0.0011(9) 0.0039(8) -0.0046(9)
C24 0.0266(11) 0.0223(12) 0.0470(14) 0.0079(11) 0.0083(10) -0.0027(9)
C18 0.0316(11) 0.0263(12) 0.0227(10) 0.0010(9) 0.0071(9) -0.0035(9)
C28 0.0235(11) 0.0230(12) 0.0331(12) -0.0032(10) 0.0063(9) 0.0060(9)

loop_
_atom_type_symbol
_atom_type_description
_atom_type_scat_dispersion_real
_atom_type_scat_dispersion_imag
_atom_type_scat_source
C C 0.0181 0.0091 'International Tables Vol C Tables 4.2.6.8 and 6.1.1.4'
H H 0.0000 0.0000 'International Tables Vol C Tables 4.2.6.8 and 6.1.1.4'
N N 0.0311 0.0180 'International Tables Vol C Tables 4.2.6.8 and 6.1.1.4'
O O 0.0492 0.0322 'International Tables Vol C Tables 4.2.6.8 and 6.1.1.4'

loop_
_geom_angle_atom_site_label_1
_geom_angle_atom_site_label_2
_geom_angle_atom_site_label_3
_geom_angle
_geom_angle_site_symmetry_1
_geom_angle_site_symmetry_3
_geom_angle_publ_flag
C22 O23 C24 115.18(17) . . ?
C16 N17 C1 108.92(17) . . ?
O23 C22 C10 113.48(17) . . ?
O25 C22 O23 122.0(2) . . ?
O25 C22 C10 124.37(19) . . ?
C4 C3 C16 119.02(18) . . ?
C4 C3 C2 134.09(19) . . ?
C16 C3 C2 106.89(18) . . ?
C3 C4 C5 121.08(18) . . ?
C14 C13 C12 113.14(17) . . ?
C13 C12 C11 108.51(16) . . ?
C21 C20 C19 120.5(2) . . ?
C5 C14 C13 121.09(19) . . ?
C15 C14 C13 118.37(18) . . ?
C15 C14 C5 120.53(18) . . ?
C4 C5 C14 118.82(19) . . ?
C4 C5 C6 118.57(17) . . ?
C14 C5 C6 122.56(18) . . ?
C12 C11 C6 110.95(16) . . ?
C12 C11 C10 117.33(16) . . ?
C6 C11 C10 113.96(16) . . ?
C5 C6 C11 110.46(16) . . ?
C5 C6 C27 106.79(17) . . ?
C5 C6 C7 109.34(16) . . ?
C27 C6 C11 113.99(16) . . ?
C27 C6 C7 109.51(16) . . ?
C7 C6 C11 106.72(16) . . ?
O26 C9 C10 112.81(16) . . ?
O26 C9 C8 111.07(17) . . ?
C8 C9 C10 113.24(16) . . ?
N17 C16 C3 108.81(18) . . ?
N17 C16 C15 130.42(19) . . ?
C15 C16 C3 120.76(19) . . ?
C18 C19 C20 121.5(2) . . ?
C22 C10 C11 114.92(17) . . ?
C22 C10 C9 110.02(17) . . ?
C22 C10 C28 106.12(17) . . ?
C9 C10 C11 107.23(16) . . ?
C28 C10 C11 110.28(17) . . ?
C28 C10 C9 108.11(17) . . ?
C8 C7 C6 112.50(17) . . ?
C21 C2 C3 133.98(19) . . ?
C21 C2 C1 119.59(19) . . ?
C1 C2 C3 106.43(18) . . ?
C9 C8 C7 111.70(17) . . ?
C14 C15 C16 119.69(18) . . ?
C20 C21 C2 119.2(2) . . ?
N17 C1 C2 108.91(19) . . ?
N17 C1 C18 129.7(2) . . ?
C18 C1 C2 121.4(2) . . ?
C19 C18 C1 117.8(2) . . ?

loop_
_geom_bond_atom_site_label_1
_geom_bond_atom_site_label_2
_geom_bond_distance
_geom_bond_site_symmetry_2
_geom_bond_publ_flag
O23 C22 1.334(3) . ?
O23 C24 1.447(3) . ?
O26 C9 1.434(2) . ?
O25 C22 1.215(3) . ?
N17 C16 1.387(3) . ?
N17 C1 1.388(3) . ?
C22 C10 1.526(3) . ?
C3 C4 1.394(3) . ?
C3 C16 1.409(3) . ?
C3 C2 1.449(3) . ?
C4 C5 1.395(3) . ?
C13 C12 1.516(3) . ?
C13 C14 1.513(3) . ?
C12 C11 1.538(3) . ?
C20 C19 1.406(3) . ?
C20 C21 1.382(3) . ?
C14 C5 1.418(3) . ?
C14 C15 1.389(3) . ?
C5 C6 1.538(3) . ?
C11 C6 1.556(3) . ?
C11 C10 1.563(3) . ?
C6 C27 1.540(3) . ?
C6 C7 1.544(3) . ?
C9 C10 1.556(3) . ?
C9 C8 1.523(3) . ?
C16 C15 1.390(3) . ?
C19 C18 1.386(3) . ?
C10 C28 1.539(3) . ?
C7 C8 1.526(3) . ?
C2 C21 1.398(3) . ?
C2 C1 1.412(3) . ?
C1 C18 1.396(3) . ?
